data_7230956
loop_
_publ_author_name
'Carter, Korey P.'
'Kalaj, Mark'
'Kerridge, Andrew'
'Cahill, Christopher L.'

_publ_section_title
;
 Probing hydrogen and halogen-oxo interactions in uranyl coordination
 polymers: a combined crystallographic and computational study
;
_journal_issue 34
_journal_name_full CrystEngComm
_journal_page_first 4916
_journal_paper_doi 10.1039/C8CE00682B
_journal_volume 20
_journal_year 2018
_chemical_formula_sum 'C14 H10 O6 U'
_chemical_formula_weight 512.25
_space_group_crystal_system monoclinic
_space_group_IT_number 12
_space_group_name_Hall '-C 2y'
_space_group_name_H-M_alt 'C 1 2/m 1'
_symmetry_space_group_name_Hall '-C 2y'
_symmetry_space_group_name_H-M 'C 1 2/m 1'
_atom_sites_solution_hydrogens geom
_audit_creation_method SHELXL-2014
_audit_update_record
;
2018-04-23 deposited with the CCDC.
2018-06-20 downloaded from the CCDC.
;
_cell_angle_alpha 90
_cell_angle_beta 95.791(7)
_cell_angle_gamma 90
_cell_formula_units_Z 2
_cell_length_a 7.632(6)
_cell_length_b 17.468(9)
_cell_length_c 5.313(5)
_cell_measurement_reflns_used 9180
_cell_measurement_temperature 293(2)
_cell_measurement_theta_max 54.360
_cell_measurement_theta_min 4.664
_cell_volume 704.7(9)
_computing_cell_refinement 'SAINT, Bruker-AXS'
_computing_data_collection 'APEX, Bruker-AXS'
_computing_data_reduction 'SAINT, Bruker-AXS'
_computing_molecular_graphics 'WINGX (Farrugia, 2012)'
_computing_publication_material 'Crystal Maker (Palmer, 2009)'
_computing_structure_refinement 'SHELXL-2014 (Sheldrick, 2014)'
_computing_structure_solution 'SIR92 (Gualardi, 1994)'
_diffrn_ambient_temperature 293(2)
_diffrn_measured_fraction_theta_full 1.000
_diffrn_measured_fraction_theta_max 1.000
_diffrn_measurement_device_type 'Bruker APEX II CCD'
_diffrn_measurement_method 'omega scans'
_diffrn_radiation_probe x-ray
_diffrn_radiation_type MoK\a
_diffrn_radiation_wavelength 0.71073
_diffrn_reflns_av_R_equivalents 0.0415
_diffrn_reflns_av_unetI/netI 0.0184
_diffrn_reflns_Laue_measured_fraction_full 1.000
_diffrn_reflns_Laue_measured_fraction_max 1.000
_diffrn_reflns_limit_h_max 9
_diffrn_reflns_limit_h_min -9
_diffrn_reflns_limit_k_max 22
_diffrn_reflns_limit_k_min -22
_diffrn_reflns_limit_l_max 6
_diffrn_reflns_limit_l_min -6
_diffrn_reflns_number 8871
_diffrn_reflns_point_group_measured_fraction_full 1.000
_diffrn_reflns_point_group_measured_fraction_max 1.000
_diffrn_reflns_theta_full 25.500
_diffrn_reflns_theta_max 27.564
_diffrn_reflns_theta_min 2.332
_diffrn_source 'fine-focus sealed tube'
_exptl_absorpt_coefficient_mu 11.540
_exptl_absorpt_correction_T_max 0.7455
_exptl_absorpt_correction_T_min 0.4227
_exptl_absorpt_correction_type empirical
_exptl_absorpt_process_details 'TWINABS (Sheldrick, 2008)'
_exptl_crystal_colour Yellow
_exptl_crystal_density_diffrn 2.414
_exptl_crystal_description Plate
_exptl_crystal_F_000 468
_exptl_crystal_recrystallization_method Hydrothermal
_exptl_crystal_size_max 0.25
_exptl_crystal_size_mid 0.18
_exptl_crystal_size_min 0.14
_refine_diff_density_max 0.647
_refine_diff_density_min -0.712
_refine_diff_density_rms 0.092
_refine_ls_extinction_method none
_refine_ls_goodness_of_fit_ref 1.145
_refine_ls_hydrogen_treatment constr
_refine_ls_matrix_type full
_refine_ls_number_parameters 53
_refine_ls_number_reflns 846
_refine_ls_number_restraints 0
_refine_ls_restrained_S_all 1.145
_refine_ls_R_factor_all 0.0141
_refine_ls_R_factor_gt 0.0141
_refine_ls_shift/su_max 0.000
_refine_ls_shift/su_mean 0.000
_refine_ls_structure_factor_coef Fsqd
_refine_ls_weighting_details 'w=1/[\s^2^(Fo^2^)+(0.0142P)^2^+0.6711P] where P=(Fo^2^+2Fc^2^)/3'
_refine_ls_weighting_scheme calc
_refine_ls_wR_factor_gt 0.0322
_refine_ls_wR_factor_ref 0.0322
_reflns_Friedel_coverage 0.000
_reflns_number_gt 846
_reflns_number_total 846
_reflns_threshold_expression 'I > 2\s(I)'
_cod_data_source_file c8ce00682b2.cif
_cod_data_source_block Compound_1
_cod_depositor_comments 'Adding full bibliography for 7230956--7230959.cif.'
_cod_database_code 7230956
_shelx_space_group_comment
;
The symmetry employed for this shelxl refinement is uniquely defined
by the following loop, which should always be used as a source of
symmetry information in preference to the above space-group names.
They are only intended as comments.
;
_shelxl_version_number 2014-1

loop_
_space_group_symop_operation_xyz
'x, y, z'
'-x, y, -z'
'x+1/2, y+1/2, z'
'-x+1/2, y+1/2, -z'
'-x, -y, -z'
'x, -y, z'
'-x+1/2, -y+1/2, -z'
'x+1/2, -y+1/2, z'

loop_
_atom_site_label
_atom_site_type_symbol
_atom_site_fract_x
_atom_site_fract_y
_atom_site_fract_z
_atom_site_U_iso_or_equiv
_atom_site_adp_type
_atom_site_occupancy
_atom_site_site_symmetry_order
_atom_site_calc_flag
_atom_site_refinement_flags_posn
_atom_site_refinement_flags_adp
_atom_site_refinement_flags_occupancy
U1 U 0.0000 0.0000 0.0000 0.02759(7) Uani 1 4 d S T P
O1 O 0.2264(4) 0.0000 0.0922(7) 0.0479(8) Uani 1 2 d S T P
O2 O 0.0418(3) 0.09255(12) -0.2953(4) 0.0463(5) Uani 1 1 d . . .
C1 C 0.0000 0.1274(2) -0.5000 0.0297(8) Uani 1 2 d S T P
C2 C 0.0000 0.2117(2) -0.5000 0.0272(7) Uani 1 2 d S T P
C3 C 0.0780(4) 0.25143(17) -0.2920(6) 0.0392(7) Uani 1 1 d . . .
H3 H 0.1299 0.2250 -0.1520 0.047 Uiso 1 1 calc R U .
C5 C 0.0000 0.3697(3) -0.5000 0.0658(17) Uani 1 2 d S T P
H5 H 0.0000 0.4230 -0.5000 0.079 Uiso 1 2 calc R U P
C4 C 0.0783(5) 0.3308(2) -0.2938(8) 0.0570(10) Uani 1 1 d . . .
H4 H 0.1315 0.3577 -0.1555 0.068 Uiso 1 1 calc R U .

loop_
_atom_site_aniso_label
_atom_site_aniso_U_11
_atom_site_aniso_U_22
_atom_site_aniso_U_33
_atom_site_aniso_U_23
_atom_site_aniso_U_13
_atom_site_aniso_U_12
U1 0.04753(13) 0.01522(10) 0.01908(10) 0.000 -0.00124(8) 0.000
O1 0.0560(19) 0.0317(16) 0.054(2) 0.000 -0.0034(15) 0.000
O2 0.0776(15) 0.0263(10) 0.0351(11) 0.0102(9) 0.0057(10) -0.0021(10)
C1 0.045(2) 0.0209(17) 0.0250(18) 0.000 0.0122(15) 0.000
C2 0.0328(18) 0.0189(17) 0.0313(19) 0.000 0.0107(15) 0.000
C3 0.0480(17) 0.0298(15) 0.0401(16) -0.0077(12) 0.0068(13) -0.0044(12)
C5 0.074(4) 0.017(2) 0.112(5) 0.000 0.038(4) 0.000
C4 0.066(2) 0.0347(18) 0.073(3) -0.0223(18) 0.0190(19) -0.0154(16)

loop_
_atom_type_symbol
_atom_type_description
_atom_type_scat_dispersion_real
_atom_type_scat_dispersion_imag
_atom_type_scat_source
C C 0.0033 0.0016 'International Tables Vol C Tables 4.2.6.8 and 6.1.1.4'
H H 0.0000 0.0000 'International Tables Vol C Tables 4.2.6.8 and 6.1.1.4'
O O 0.0106 0.0060 'International Tables Vol C Tables 4.2.6.8 and 6.1.1.4'
U U -9.6767 9.6646 'International Tables Vol C Tables 4.2.6.8 and 6.1.1.4'

loop_
_geom_angle_atom_site_label_1
_geom_angle_atom_site_label_2
_geom_angle_atom_site_label_3
_geom_angle
_geom_angle_site_symmetry_1
_geom_angle_site_symmetry_3
O1 U1 O1 180.0 . 5
O1 U1 O2 89.42(11) . 6
O1 U1 O2 90.58(11) 5 6
O1 U1 O2 90.58(11) . 2
O1 U1 O2 89.42(11) 5 2
O2 U1 O2 180.00(14) 6 2
O1 U1 O2 90.58(11) . 5
O1 U1 O2 89.42(11) 5 5
O2 U1 O2 90.55(13) 6 5
O2 U1 O2 89.45(13) 2 5
O1 U1 O2 89.42(11) . .
O1 U1 O2 90.58(11) 5 .
O2 U1 O2 89.45(13) 6 .
O2 U1 O2 90.55(13) 2 .
O2 U1 O2 180.0 5 .
C1 O2 U1 152.81(19) . .
O2 C1 O2 122.2(4) . 2_554
O2 C1 C2 118.90(18) . .
O2 C1 C2 118.90(18) 2_554 .
C3 C2 C3 119.9(4) 2_554 .
C3 C2 C1 120.03(19) 2_554 .
C3 C2 C1 120.04(19) . .
C2 C3 C4 119.7(3) . .
C2 C3 H3 120.1 . .
C4 C3 H3 120.1 . .
C4 C5 C4 120.6(4) . 2_554
C4 C5 H5 119.7 . .
C4 C5 H5 119.7 2_554 .
C5 C4 C3 120.0(4) . .
C5 C4 H4 120.0 . .
C3 C4 H4 120.0 . .

loop_
_geom_bond_atom_site_label_1
_geom_bond_atom_site_label_2
_geom_bond_distance
_geom_bond_site_symmetry_2
U1 O1 1.748(4) .
U1 O1 1.748(4) 5
U1 O2 2.297(2) 6
U1 O2 2.297(2) 2
U1 O2 2.297(2) 5
U1 O2 2.297(2) .
O2 C1 1.259(3) .
C1 O2 1.259(3) 2_554
C1 C2 1.472(5) .
C2 C3 1.388(4) 2_554
C2 C3 1.388(4) .
C3 C4 1.386(5) .
C3 H3 0.9300 .
C5 C4 1.374(5) .
C5 C4 1.374(5) 2_554
C5 H5 0.9300 .
C4 H4 0.9300 .
